data_7101440
loop_
_publ_author_name
'Stephen Holmes'
'Rodolphe Clerac'
'Dongfeng Li.'
'Sean Parkin'
'Chad Ruschman'

_publ_section_title
;
Syntheses, Structures, and Magnetic Characterization
of Dicyanometalate(II) Building Blocks: [NEt4][(Tp*)MII(CN)2] [MII = Cr,
Co, Ni; Tp* = hydridotris(3,5-diemethylpyrazolyl)borate]
;
_journal_issue 38
_journal_name_full 'Chemical Communications'
_journal_paper_doi 10.1039/b608297a
_journal_year 2006
_chemical_formula_sum 'C29 H50 B N10 Ni O0.5'
_chemical_formula_weight 616.31
_chemical_name_systematic
;
?
;
_space_group_IT_number 14
_symmetry_cell_setting monoclinic
_symmetry_space_group_name_Hall '-P 2ybc'
_symmetry_space_group_name_H-M 'P 1 21/c 1'
_atom_sites_solution_hydrogens geom
_atom_sites_solution_primary direct
_atom_sites_solution_secondary difmap
_audit_creation_method SHELXL-97
_cell_angle_alpha 90.00
_cell_angle_beta 91.3180(6)
_cell_angle_gamma 90.00
_cell_formula_units_Z 4
_cell_length_a 10.0820(1)
_cell_length_b 13.7650(2)
_cell_length_c 24.3610(4)
_cell_measurement_reflns_used 8050
_cell_measurement_temperature 90.0(2)
_cell_measurement_theta_max 27.48
_cell_measurement_theta_min 1.00
_cell_volume 3379.89(8)
_computing_cell_refinement 'SCALEPACK (Otwinowski & Minor, 1997)'
_computing_data_collection 'COLLECT (Nonius, 1998)'
_computing_data_reduction 'DENZO-SMN (Otwinowski & Minor, 1997)'
_computing_molecular_graphics 'XP in SHELXTL (Sheldrick, 1994)'
_computing_publication_material
;
SHELX97-2 (Sheldrick, 1997) and local procedures
;
_computing_structure_refinement 'SHELXL-97 (Sheldrick, 1997)'
_computing_structure_solution 'SHELXS-97 (Sheldrick, 1990)'
_diffrn_ambient_temperature 90.0(2)
_diffrn_measured_fraction_theta_full 1.000
_diffrn_measured_fraction_theta_max 1.000
_diffrn_measurement_device_type 'Nonius KappaCCD diffractometer'
_diffrn_measurement_method '\w scans at fixed \c = 55\%'
_diffrn_radiation_monochromator graphite
_diffrn_radiation_source 'fine-focus sealed tube'
_diffrn_radiation_type MoK\a
_diffrn_radiation_wavelength 0.71073
_diffrn_reflns_av_R_equivalents 0.0616
_diffrn_reflns_av_sigmaI/netI 0.0869
_diffrn_reflns_limit_h_max 13
_diffrn_reflns_limit_h_min -13
_diffrn_reflns_limit_k_max 17
_diffrn_reflns_limit_k_min -17
_diffrn_reflns_limit_l_max 31
_diffrn_reflns_limit_l_min -31
_diffrn_reflns_number 15099
_diffrn_reflns_theta_full 27.47
_diffrn_reflns_theta_max 27.47
_diffrn_reflns_theta_min 1.67
_exptl_absorpt_coefficient_mu 0.610
_exptl_absorpt_correction_T_max 0.9141
_exptl_absorpt_correction_T_min 0.8382
_exptl_absorpt_correction_type multi-scan
_exptl_absorpt_process_details 'Scalepack (Otwinowski & Minor, 1997)'
_exptl_crystal_colour orange
_exptl_crystal_density_diffrn 1.211
_exptl_crystal_density_method 'not measured'
_exptl_crystal_description rod-like
_exptl_crystal_F_000 1324
_exptl_crystal_size_max 0.30
_exptl_crystal_size_mid 0.20
_exptl_crystal_size_min 0.15
_refine_diff_density_max 1.023
_refine_diff_density_min -0.390
_refine_diff_density_rms 0.076
_refine_ls_extinction_method none
_refine_ls_goodness_of_fit_ref 1.002
_refine_ls_hydrogen_treatment constr
_refine_ls_matrix_type full
_refine_ls_number_parameters 438
_refine_ls_number_reflns 7734
_refine_ls_number_restraints 115
_refine_ls_restrained_S_all 1.008
_refine_ls_R_factor_all 0.1082
_refine_ls_R_factor_gt 0.0493
_refine_ls_shift/su_max 0.001
_refine_ls_shift/su_mean 0.000
_refine_ls_structure_factor_coef Fsqd
_refine_ls_weighting_details 'calc w=1/[\s^2^(Fo^2^)+(0.0686P)^2^+0.0000P] where P=(Fo^2^+2Fc^2^)/3'
_refine_ls_weighting_scheme calc
_refine_ls_wR_factor_gt 0.1149
_refine_ls_wR_factor_ref 0.1361
_reflns_number_gt 4551
_reflns_number_total 7734
_reflns_threshold_expression >2sigma(I)
_cod_data_source_file b608297a.txt
_cod_depositor_comments
;
The following automatic conversions were performed:
'_symmetry_cell_setting' value 'Monoclinic' changed to 'monoclinic'
according to '/home/saulius/struct/CIF-dictionaries/cif_core.dic'
dictionary named 'cif_core.dic' version 2.4.1 from 2010-06-29.

Automatic conversion script
Id: cif_fix_enum 1527 2010-12-29 10:47:43Z saulius 
;
_cod_original_sg_symbol_H-M P2(1)/c
_cod_original_formula_sum 'C29 H50 B N10 Ni O0.50'
_cod_database_code 7101440

loop_
_symmetry_equiv_pos_as_xyz
'x, y, z'
'-x, y+1/2, -z+1/2'
'-x, -y, -z'
'x, -y-1/2, z-1/2'

loop_
_atom_site_label
_atom_site_type_symbol
_atom_site_fract_x
_atom_site_fract_y
_atom_site_fract_z
_atom_site_U_iso_or_equiv
_atom_site_adp_type
_atom_site_occupancy
_atom_site_symmetry_multiplicity
_atom_site_calc_flag
_atom_site_refinement_flags
_atom_site_disorder_assembly
_atom_site_disorder_group
Ni1 Ni 0.12537(3) 1.00540(2) 0.169728(13) 0.01833(12) Uani 1 1 d . . .
B1 B 0.0987(3) 0.8356(2) 0.08620(12) 0.0205(7) Uani 1 1 d . . .
H1 H 0.0777 0.7799 0.0611 0.025 Uiso 1 1 calc R . .
N1 N -0.0128(2) 0.99341(14) 0.11361(8) 0.0169(5) Uani 1 1 d . . .
N2 N -0.0035(2) 0.91754(15) 0.07681(8) 0.0186(5) Uani 1 1 d . . .
N3 N 0.0963(2) 0.87045(16) 0.18790(9) 0.0209(5) Uani 1 1 d . . .
N4 N 0.0882(2) 0.80292(16) 0.14649(9) 0.0206(5) Uani 1 1 d . . .
N5 N 0.2757(2) 0.95968(16) 0.09987(9) 0.0206(5) Uani 1 1 d . . .
N6 N 0.2396(2) 0.87318(16) 0.07575(8) 0.0192(5) Uani 1 1 d . . .
N8 N 0.1596(2) 1.21989(17) 0.14936(10) 0.0271(6) Uani 1 1 d . . .
N7 N 0.3260(2) 1.03042(17) 0.26228(10) 0.0268(6) Uani 1 1 d . . .
C1 C -0.1593(3) 1.1366(2) 0.12765(11) 0.0270(7) Uani 1 1 d . . .
H1A H -0.1525 1.1249 0.1673 0.040 Uiso 1 1 calc R . .
H1B H -0.2513 1.1526 0.1174 0.040 Uiso 1 1 calc R . .
H1C H -0.1014 1.1908 0.1180 0.040 Uiso 1 1 calc R . .
C2 C -0.1179(3) 1.0472(2) 0.09758(11) 0.0200(6) Uani 1 1 d . . .
C3 C -0.1756(2) 1.00681(18) 0.05031(10) 0.0187(6) Uani 1 1 d . . .
H3A H -0.2509 1.0306 0.0304 0.022 Uiso 1 1 calc R . .
C4 C -0.1025(3) 0.92614(19) 0.03817(10) 0.0196(6) Uani 1 1 d . . .
C5 C -0.1230(3) 0.8542(2) -0.00704(10) 0.0238(6) Uani 1 1 d . . .
H5A H -0.1847 0.8810 -0.0347 0.036 Uiso 1 1 calc R . .
H5B H -0.1598 0.7941 0.0079 0.036 Uiso 1 1 calc R . .
H5C H -0.0378 0.8402 -0.0240 0.036 Uiso 1 1 calc R . .
C6 C 0.0697(3) 0.8736(2) 0.28969(11) 0.0298(7) Uani 1 1 d . . .
H6A H 0.0440 0.9416 0.2841 0.045 Uiso 1 1 calc R . .
H6B H 0.1577 0.8708 0.3075 0.045 Uiso 1 1 calc R . .
H6C H 0.0050 0.8415 0.3130 0.045 Uiso 1 1 calc R . .
C7 C 0.0735(3) 0.8229(2) 0.23542(11) 0.0230(6) Uani 1 1 d . . .
C8 C 0.0492(3) 0.7251(2) 0.22356(11) 0.0255(7) Uani 1 1 d . . .
H8A H 0.0298 0.6753 0.2492 0.031 Uiso 1 1 calc R . .
C9 C 0.0589(3) 0.71487(19) 0.16771(11) 0.0215(6) Uani 1 1 d . . .
C10 C 0.0423(3) 0.6257(2) 0.13329(12) 0.0312(7) Uani 1 1 d . . .
H10A H -0.0290 0.6361 0.1059 0.047 Uiso 1 1 calc R . .
H10B H 0.0196 0.5706 0.1568 0.047 Uiso 1 1 calc R . .
H10C H 0.1253 0.6119 0.1146 0.047 Uiso 1 1 calc R . .
C11 C 0.4660(3) 1.0705(2) 0.10163(12) 0.0282(7) Uani 1 1 d . . .
H11A H 0.4443 1.0839 0.1399 0.042 Uiso 1 1 calc R . .
H11B H 0.4363 1.1247 0.0784 0.042 Uiso 1 1 calc R . .
H11C H 0.5622 1.0626 0.0987 0.042 Uiso 1 1 calc R . .
C12 C 0.3980(3) 0.97946(19) 0.08320(11) 0.0206(6) Uani 1 1 d . . .
C13 C 0.4420(3) 0.9053(2) 0.04889(11) 0.0244(6) Uani 1 1 d . . .
H13A H 0.5256 0.9014 0.0318 0.029 Uiso 1 1 calc R . .
C14 C 0.3400(3) 0.8392(2) 0.04484(10) 0.0215(6) Uani 1 1 d . . .
C15 C 0.3293(3) 0.7465(2) 0.01319(12) 0.0317(7) Uani 1 1 d . . .
H15A H 0.3147 0.6924 0.0385 0.047 Uiso 1 1 calc R . .
H15B H 0.4115 0.7355 -0.0066 0.047 Uiso 1 1 calc R . .
H15C H 0.2546 0.7507 -0.0132 0.047 Uiso 1 1 calc R . .
C16 C 0.2468(3) 1.02114(19) 0.22724(11) 0.0215(6) Uani 1 1 d . . .
C17 C 0.1441(2) 1.1376(2) 0.15768(11) 0.0203(6) Uani 1 1 d . . .
N9 N 0.4161(2) 0.31225(18) 0.27943(10) 0.0327(6) Uani 1 1 d . . .
C18 C 0.2712(3) 0.2981(3) 0.36326(15) 0.0600(12) Uani 1 1 d . . .
H18A H 0.1971 0.2610 0.3780 0.090 Uiso 1 1 calc R . .
H18B H 0.2471 0.3671 0.3613 0.090 Uiso 1 1 calc R . .
H18C H 0.3496 0.2901 0.3873 0.090 Uiso 1 1 calc R . .
C19 C 0.3013(3) 0.2616(2) 0.30655(13) 0.0359(8) Uani 1 1 d . . .
H19A H 0.2210 0.2693 0.2828 0.043 Uiso 1 1 calc R . .
H19B H 0.3213 0.1913 0.3089 0.043 Uiso 1 1 calc R . .
C20 C 0.5832(3) 0.1938(3) 0.32124(15) 0.0514(10) Uani 1 1 d . . .
H20A H 0.6672 0.1908 0.3422 0.077 Uiso 1 1 calc R . .
H20B H 0.5937 0.1619 0.2856 0.077 Uiso 1 1 calc R . .
H20C H 0.5140 0.1605 0.3417 0.077 Uiso 1 1 calc R . .
C21 C 0.5441(3) 0.2985(2) 0.31235(13) 0.0350(8) Uani 1 1 d . . .
H21A H 0.6165 0.3321 0.2932 0.042 Uiso 1 1 calc R . .
H21B H 0.5348 0.3301 0.3486 0.042 Uiso 1 1 calc R . .
C22 C 0.5471(4) 0.3004(3) 0.19078(14) 0.0601(11) Uani 1 1 d . . .
H22A H 0.5428 0.2717 0.1540 0.090 Uiso 1 1 calc R . .
H22B H 0.6284 0.2789 0.2099 0.090 Uiso 1 1 calc R . .
H22C H 0.5472 0.3713 0.1878 0.090 Uiso 1 1 calc R . .
C23 C 0.4271(3) 0.2680(2) 0.22286(13) 0.0409(9) Uani 1 1 d . . .
H23A H 0.3459 0.2843 0.2012 0.049 Uiso 1 1 calc R . .
H23B H 0.4302 0.1964 0.2267 0.049 Uiso 1 1 calc R . .
C24 C 0.2632(4) 0.4499(3) 0.2477(2) 0.0721(13) Uani 1 1 d . . .
H24A H 0.2579 0.5208 0.2456 0.108 Uiso 1 1 calc R . .
H24B H 0.1887 0.4251 0.2688 0.108 Uiso 1 1 calc R . .
H24C H 0.2592 0.4224 0.2106 0.108 Uiso 1 1 calc R . .
C25 C 0.3929(3) 0.4207(2) 0.27597(17) 0.0520(10) Uani 1 1 d . . .
H25A H 0.4670 0.4505 0.2560 0.062 Uiso 1 1 calc R . .
H25B H 0.3948 0.4477 0.3137 0.062 Uiso 1 1 calc R . .
N10 N 0.6842(11) 0.5327(8) -0.0946(5) 0.132(3) Uani 0.50 1 d PU A 1
C26 C 0.7828(12) 0.5650(7) -0.0793(4) 0.085(3) Uani 0.50 1 d PU A 1
C27 C 0.9103(11) 0.6041(7) -0.0599(4) 0.059(2) Uani 0.50 1 d PU A 1
H27A H 0.9761 0.5517 -0.0580 0.089 Uiso 0.50 1 calc PR A 1
H27B H 0.9005 0.6324 -0.0233 0.089 Uiso 0.50 1 calc PR A 1
H27C H 0.9399 0.6543 -0.0853 0.089 Uiso 0.50 1 calc PR A 1
N11 N 0.6823(10) 0.6391(8) 0.0435(4) 0.116(3) Uani 0.50 1 d PU B 1
C32 C 0.6628(11) 0.5652(9) 0.0640(5) 0.082(3) Uani 0.50 1 d PU B 1
C33 C 0.645(3) 0.4775(17) 0.0891(12) 0.094(5) Uani 0.50 1 d PU B 1
H33A H 0.6436 0.4869 0.1290 0.140 Uiso 0.50 1 calc PR B 1
H33B H 0.7186 0.4340 0.0801 0.140 Uiso 0.50 1 calc PR B 1
H33C H 0.5612 0.4488 0.0763 0.140 Uiso 0.50 1 calc PR B 1
C28 C 0.9885(9) 0.5991(7) -0.0473(4) 0.058(2) Uani 0.50 1 d PU C 2
H28A H 1.0053 0.6202 -0.0850 0.087 Uiso 0.50 1 calc PR C 2
H28B H 1.0317 0.5363 -0.0406 0.087 Uiso 0.50 1 calc PR C 2
H28C H 1.0243 0.6473 -0.0214 0.087 Uiso 0.50 1 calc PR C 2
C29 C 0.8330(9) 0.5884(7) -0.0393(3) 0.0545(19) Uani 0.50 1 d PU C 2
H29A H 0.7885 0.6521 -0.0439 0.065 Uiso 0.50 1 calc PR C 2
H29B H 0.7944 0.5426 -0.0666 0.065 Uiso 0.50 1 calc PR C 2
O1 O 0.8167(5) 0.5525(4) 0.0150(2) 0.0568(13) Uani 0.50 1 d PU C 2
C30 C 0.6763(9) 0.5396(7) 0.0237(4) 0.071(2) Uani 0.50 1 d PU C 2
H30A H 0.6369 0.4926 -0.0027 0.086 Uiso 0.50 1 calc PR C 2
H30B H 0.6280 0.6021 0.0206 0.086 Uiso 0.50 1 calc PR C 2
C31 C 0.675(3) 0.4982(17) 0.0855(12) 0.084(4) Uani 0.50 1 d PU C 2
H31A H 0.5832 0.4869 0.0962 0.126 Uiso 0.50 1 calc PR C 2
H31B H 0.7165 0.5456 0.1106 0.126 Uiso 0.50 1 calc PR C 2
H31C H 0.7245 0.4370 0.0874 0.126 Uiso 0.50 1 calc PR C 2

loop_
_atom_site_aniso_label
_atom_site_aniso_U_11
_atom_site_aniso_U_22
_atom_site_aniso_U_33
_atom_site_aniso_U_23
_atom_site_aniso_U_13
_atom_site_aniso_U_12
Ni1 0.01785(19) 0.0201(2) 0.01696(19) -0.00059(15) -0.00193(13) -0.00109(15)
B1 0.0228(17) 0.0192(17) 0.0195(16) -0.0003(13) 0.0018(13) 0.0002(14)
N1 0.0163(11) 0.0177(12) 0.0167(11) -0.0012(10) -0.0015(9) 0.0004(9)
N2 0.0196(12) 0.0204(13) 0.0160(12) -0.0028(10) 0.0019(9) 0.0016(10)
N3 0.0201(12) 0.0229(13) 0.0197(12) 0.0006(10) -0.0024(9) -0.0017(10)
N4 0.0245(13) 0.0185(13) 0.0189(12) -0.0016(10) -0.0011(10) -0.0018(10)
N5 0.0197(12) 0.0206(12) 0.0214(12) 0.0000(10) -0.0001(10) -0.0025(10)
N6 0.0194(12) 0.0193(12) 0.0189(12) -0.0007(10) 0.0001(9) 0.0022(10)
N8 0.0283(14) 0.0242(15) 0.0286(14) -0.0037(11) -0.0027(11) -0.0006(11)
N7 0.0276(14) 0.0261(14) 0.0264(14) -0.0013(11) -0.0067(11) -0.0008(11)
C1 0.0232(15) 0.0273(16) 0.0303(16) -0.0040(13) -0.0049(12) 0.0029(13)
C2 0.0159(14) 0.0225(15) 0.0216(15) 0.0003(12) 0.0004(11) -0.0019(12)
C3 0.0135(13) 0.0229(15) 0.0197(13) 0.0039(12) -0.0029(10) -0.0031(12)
C4 0.0183(14) 0.0222(15) 0.0182(14) 0.0049(12) 0.0007(11) -0.0067(11)
C5 0.0254(15) 0.0280(16) 0.0179(14) 0.0001(12) -0.0030(12) -0.0026(13)
C6 0.0305(17) 0.0399(19) 0.0191(15) 0.0017(14) -0.0007(12) -0.0037(14)
C7 0.0190(15) 0.0293(17) 0.0205(15) 0.0050(13) -0.0013(11) 0.0012(12)
C8 0.0264(16) 0.0249(16) 0.0249(16) 0.0099(13) -0.0011(12) 0.0001(13)
C9 0.0198(15) 0.0215(15) 0.0232(15) 0.0037(12) -0.0019(11) -0.0002(12)
C10 0.0389(18) 0.0210(16) 0.0335(17) 0.0024(14) 0.0003(14) -0.0021(13)
C11 0.0218(16) 0.0309(17) 0.0317(17) 0.0012(14) 0.0006(13) -0.0028(13)
C12 0.0188(14) 0.0254(16) 0.0175(14) 0.0043(12) -0.0017(11) 0.0021(12)
C13 0.0170(14) 0.0329(17) 0.0234(15) 0.0029(13) 0.0029(11) 0.0059(13)
C14 0.0216(15) 0.0243(16) 0.0188(14) 0.0019(12) 0.0021(11) 0.0050(12)
C15 0.0335(18) 0.0291(18) 0.0326(18) -0.0046(14) 0.0065(14) 0.0046(14)
C16 0.0204(15) 0.0210(16) 0.0234(15) 0.0015(12) 0.0030(12) -0.0024(11)
C17 0.0147(14) 0.0260(17) 0.0200(15) -0.0045(12) -0.0048(11) -0.0009(12)
N9 0.0215(13) 0.0305(15) 0.0461(16) -0.0144(12) -0.0031(12) -0.0056(11)
C18 0.038(2) 0.067(3) 0.076(3) -0.041(2) 0.030(2) -0.0197(19)
C19 0.0188(16) 0.0336(19) 0.055(2) -0.0145(16) 0.0025(15) -0.0058(13)
C20 0.029(2) 0.065(3) 0.059(2) -0.009(2) -0.0097(17) 0.0042(18)
C21 0.0198(16) 0.046(2) 0.0389(19) -0.0167(16) 0.0002(14) -0.0048(14)
C22 0.083(3) 0.055(3) 0.042(2) -0.0188(19) 0.012(2) -0.029(2)
C23 0.044(2) 0.039(2) 0.039(2) -0.0134(16) -0.0043(16) -0.0134(16)
C24 0.038(2) 0.039(2) 0.138(4) 0.011(3) -0.006(2) 0.0030(18)
C25 0.035(2) 0.029(2) 0.093(3) -0.0138(19) 0.0064(19) -0.0043(15)
N10 0.100(6) 0.141(6) 0.155(7) -0.042(6) -0.010(6) -0.004(5)
C26 0.097(6) 0.071(6) 0.086(6) -0.026(5) -0.001(5) -0.002(5)
C27 0.093(7) 0.028(4) 0.057(6) -0.006(4) 0.008(6) 0.008(6)
N11 0.132(6) 0.109(6) 0.107(6) 0.008(5) 0.019(5) -0.014(5)
C32 0.089(5) 0.073(6) 0.085(6) 0.003(5) 0.006(5) -0.017(5)
C33 0.129(13) 0.079(9) 0.072(8) -0.003(6) -0.011(9) -0.024(9)
C28 0.078(6) 0.053(5) 0.043(5) -0.007(4) 0.006(5) -0.011(6)
C29 0.073(5) 0.049(4) 0.041(4) -0.010(4) -0.002(4) -0.005(4)
O1 0.061(3) 0.062(3) 0.047(3) -0.006(3) 0.001(2) -0.007(3)
C30 0.073(4) 0.062(5) 0.080(5) -0.005(4) 0.022(4) -0.005(4)
C31 0.096(9) 0.077(10) 0.081(7) 0.003(7) 0.018(6) -0.022(7)

loop_
_atom_type_symbol
_atom_type_description
_atom_type_scat_dispersion_real
_atom_type_scat_dispersion_imag
_atom_type_scat_source
C C 0.0033 0.0016 'International Tables Vol C Tables 4.2.6.8 and 6.1.1.4'
H H 0.0000 0.0000 'International Tables Vol C Tables 4.2.6.8 and 6.1.1.4'
N N 0.0061 0.0033 'International Tables Vol C Tables 4.2.6.8 and 6.1.1.4'
B B 0.0013 0.0007 'International Tables Vol C Tables 4.2.6.8 and 6.1.1.4'
O O 0.0106 0.0060 'International Tables Vol C Tables 4.2.6.8 and 6.1.1.4'
Ni Ni 0.3393 1.1124 'International Tables Vol C Tables 4.2.6.8 and 6.1.1.4'

loop_
_geom_angle_atom_site_label_1
_geom_angle_atom_site_label_2
_geom_angle_atom_site_label_3
_geom_angle
C16 Ni1 C17 86.38(11)
C16 Ni1 N3 92.31(10)
C17 Ni1 N3 174.86(10)
C16 Ni1 N1 175.18(10)
C17 Ni1 N1 92.65(10)
N3 Ni1 N1 88.25(9)
C16 Ni1 N5 98.65(10)
C17 Ni1 N5 94.42(10)
N3 Ni1 N5 90.69(8)
N1 Ni1 N5 86.13(8)
N6 B1 N2 110.3(2)
N6 B1 N4 109.8(2)
N2 B1 N4 107.1(2)
N6 B1 H1 109.9
N2 B1 H1 109.9
N4 B1 H1 109.9
C2 N1 N2 107.0(2)
C2 N1 Ni1 135.08(18)
N2 N1 Ni1 117.68(15)
C4 N2 N1 108.9(2)
C4 N2 B1 130.0(2)
N1 N2 B1 120.8(2)
C7 N3 N4 107.0(2)
C7 N3 Ni1 133.60(19)
N4 N3 Ni1 119.28(16)
C9 N4 N3 109.6(2)
C9 N4 B1 130.2(2)
N3 N4 B1 119.9(2)
C12 N5 N6 106.5(2)
C12 N5 Ni1 140.22(18)
N6 N5 Ni1 111.53(15)
C14 N6 N5 110.0(2)
C14 N6 B1 132.7(2)
N5 N6 B1 117.2(2)
C2 C1 H1A 109.5
C2 C1 H1B 109.5
H1A C1 H1B 109.5
C2 C1 H1C 109.5
H1A C1 H1C 109.5
H1B C1 H1C 109.5
N1 C2 C3 109.3(2)
N1 C2 C1 122.6(2)
C3 C2 C1 128.1(2)
C4 C3 C2 106.6(2)
C4 C3 H3A 126.7
C2 C3 H3A 126.7
N2 C4 C3 108.1(2)
N2 C4 C5 122.6(2)
C3 C4 C5 129.2(2)
C4 C5 H5A 109.5
C4 C5 H5B 109.5
H5A C5 H5B 109.5
C4 C5 H5C 109.5
H5A C5 H5C 109.5
H5B C5 H5C 109.5
C7 C6 H6A 109.5
C7 C6 H6B 109.5
H6A C6 H6B 109.5
C7 C6 H6C 109.5
H6A C6 H6C 109.5
H6B C6 H6C 109.5
N3 C7 C8 108.7(2)
N3 C7 C6 122.6(2)
C8 C7 C6 128.6(3)
C9 C8 C7 106.7(2)
C9 C8 H8A 126.6
C7 C8 H8A 126.6
N4 C9 C8 107.9(2)
N4 C9 C10 123.0(2)
C8 C9 C10 129.1(2)
C9 C10 H10A 109.5
C9 C10 H10B 109.5
H10A C10 H10B 109.5
C9 C10 H10C 109.5
H10A C10 H10C 109.5
H10B C10 H10C 109.5
C12 C11 H11A 109.5
C12 C11 H11B 109.5
H11A C11 H11B 109.5
C12 C11 H11C 109.5
H11A C11 H11C 109.5
H11B C11 H11C 109.5
N5 C12 C13 109.9(2)
N5 C12 C11 120.1(2)
C13 C12 C11 130.0(2)
C14 C13 C12 106.2(2)
C14 C13 H13A 126.9
C12 C13 H13A 126.9
N6 C14 C13 107.3(2)
N6 C14 C15 122.3(2)
C13 C14 C15 130.4(2)
C14 C15 H15A 109.5
C14 C15 H15B 109.5
H15A C15 H15B 109.5
C14 C15 H15C 109.5
H15A C15 H15C 109.5
H15B C15 H15C 109.5
N7 C16 Ni1 178.0(3)
N8 C17 Ni1 177.9(3)
C25 N9 C23 111.2(3)
C25 N9 C19 111.1(2)
C23 N9 C19 106.5(2)
C25 N9 C21 106.3(2)
C23 N9 C21 110.6(2)
C19 N9 C21 111.2(2)
C19 C18 H18A 109.5
C19 C18 H18B 109.5
H18A C18 H18B 109.5
C19 C18 H18C 109.5
H18A C18 H18C 109.5
H18B C18 H18C 109.5
C18 C19 N9 114.7(2)
C18 C19 H19A 108.6
N9 C19 H19A 108.6
C18 C19 H19B 108.6
N9 C19 H19B 108.6
H19A C19 H19B 107.6
C21 C20 H20A 109.5
C21 C20 H20B 109.5
H20A C20 H20B 109.5
C21 C20 H20C 109.5
H20A C20 H20C 109.5
H20B C20 H20C 109.5
C20 C21 N9 114.3(2)
C20 C21 H21A 108.7
N9 C21 H21A 108.7
C20 C21 H21B 108.7
N9 C21 H21B 108.7
H21A C21 H21B 107.6
C23 C22 H22A 109.5
C23 C22 H22B 109.5
H22A C22 H22B 109.5
C23 C22 H22C 109.5
H22A C22 H22C 109.5
H22B C22 H22C 109.5
N9 C23 C22 115.2(2)
N9 C23 H23A 108.5
C22 C23 H23A 108.5
N9 C23 H23B 108.5
C22 C23 H23B 108.5
H23A C23 H23B 107.5
C25 C24 H24A 109.5
C25 C24 H24B 109.5
H24A C24 H24B 109.5
C25 C24 H24C 109.5
H24A C24 H24C 109.5
H24B C24 H24C 109.5
N9 C25 C24 114.6(3)
N9 C25 H25A 108.6
C24 C25 H25A 108.6
N9 C25 H25B 108.6
C24 C25 H25B 108.6
H25A C25 H25B 107.6
N10 C26 C27 178.7(12)
N11 C32 C33 177.5(18)
C29 C28 H28A 109.5
C29 C28 H28B 109.5
H28A C28 H28B 109.5
C29 C28 H28C 109.5
H28A C28 H28C 109.5
H28B C28 H28C 109.5
O1 C29 C28 106.3(6)
O1 C29 H29A 110.5
C28 C29 H29A 110.5
O1 C29 H29B 110.5
C28 C29 H29B 110.5
H29A C29 H29B 108.7
C29 O1 C30 108.2(6)
O1 C30 C31 102.1(11)
O1 C30 H30A 111.3
C31 C30 H30A 111.3
O1 C30 H30B 111.3
C31 C30 H30B 111.3
H30A C30 H30B 109.2
C30 C31 H31A 109.5
C30 C31 H31B 109.5
H31A C31 H31B 109.5
C30 C31 H31C 109.5
H31A C31 H31C 109.5
H31B C31 H31C 109.5

loop_
_geom_bond_atom_site_label_1
_geom_bond_atom_site_label_2
_geom_bond_distance
Ni1 C16 1.852(3)
Ni1 C17 1.854(3)
Ni1 N3 1.934(2)
Ni1 N1 1.936(2)
Ni1 N5 2.389(2)
B1 N6 1.539(4)
B1 N2 1.541(4)
B1 N4 1.542(4)
B1 H1 1.0000
N1 C2 1.344(3)
N1 N2 1.381(3)
N2 C4 1.361(3)
N3 C7 1.354(3)
N3 N4 1.373(3)
N4 C9 1.353(3)
N5 C12 1.335(3)
N5 N6 1.373(3)
N6 C14 1.358(3)
N8 C17 1.162(3)
N7 C16 1.162(3)
C1 C2 1.496(4)
C1 H1A 0.9800
C1 H1B 0.9800
C1 H1C 0.9800
C2 C3 1.394(3)
C3 C4 1.368(4)
C3 H3A 0.9500
C4 C5 1.492(3)
C5 H5A 0.9800
C5 H5B 0.9800
C5 H5C 0.9800
C6 C7 1.496(4)
C6 H6A 0.9800
C6 H6B 0.9800
C6 H6C 0.9800
C7 C8 1.397(4)
C8 C9 1.374(4)
C8 H8A 0.9500
C9 C10 1.494(4)
C10 H10A 0.9800
C10 H10B 0.9800
C10 H10C 0.9800
C11 C12 1.493(4)
C11 H11A 0.9800
C11 H11B 0.9800
C11 H11C 0.9800
C12 C13 1.398(4)
C13 C14 1.374(4)
C13 H13A 0.9500
C14 C15 1.494(4)
C15 H15A 0.9800
C15 H15B 0.9800
C15 H15C 0.9800
N9 C25 1.513(4)
N9 C23 1.513(4)
N9 C19 1.515(4)
N9 C21 1.516(4)
C18 C19 1.508(4)
C18 H18A 0.9800
C18 H18B 0.9800
C18 H18C 0.9800
C19 H19A 0.9900
C19 H19B 0.9900
C20 C21 1.509(4)
C20 H20A 0.9800
C20 H20B 0.9800
C20 H20C 0.9800
C21 H21A 0.9900
C21 H21B 0.9900
C22 C23 1.522(4)
C22 H22A 0.9800
C22 H22B 0.9800
C22 H22C 0.9800
C23 H23A 0.9900
C23 H23B 0.9900
C24 C25 1.518(5)
C24 H24A 0.9800
C24 H24B 0.9800
C24 H24C 0.9800
C25 H25A 0.9900
C25 H25B 0.9900
N10 C26 1.144(12)
C26 C27 1.462(14)
C27 H27A 0.9800
C27 H27B 0.9800
C27 H27C 0.9800
N11 C32 1.152(13)
C32 C33 1.37(2)
C33 H33A 0.9800
C33 H33B 0.9800
C33 H33C 0.9800
C28 C29 1.591(12)
C28 H28A 0.9800
C28 H28B 0.9800
C28 H28C 0.9800
C29 O1 1.427(9)
C29 H29A 0.9900
C29 H29B 0.9900
O1 C30 1.447(10)
C30 C31 1.61(3)
C30 H30A 0.9900
C30 H30B 0.9900
C31 H31A 0.9800
C31 H31B 0.9800
C31 H31C 0.9800
